data_2202583
loop_
_publ_author_name
'Wang, Jian-Feng'
'Fang, Mei-Juan'
'Huang, Hui-Qiong'
'Li, Gui-Ling'
'Su, Wen-Jin'
'Zhao, Yu-Fen'

_publ_section_title
;3,7,8-Trihydroxy-3-methyl-10-oxo-4,10-dihydro-1<i>H</i>,3<i>H</i>-pyrano[4,3-<i>b</i>]chromene-9-carboxylic
 acid (fulvic acid) methanol 0.75-solvate
;
_journal_issue 10
_journal_name_full 'Acta Crystallographica Section E'
_journal_page_first o1517
_journal_page_last o1518
_journal_paper_doi 10.1107/S1600536803020336
_journal_volume 59
_journal_year 2003
_chemical_formula_iupac 'C14 H12 O8, 0.75C H4 O'
_chemical_formula_moiety 'C14 H12 O8, 0.75C H4 O'
_chemical_formula_sum 'C14.75 H15 O8.75'
_chemical_formula_weight 332.27
_chemical_name_common 'Fulvic acid'
_chemical_name_systematic
;
3,7,8-Trihydroxy-3-methyl-10-oxo-4,10-dihydro-1H,3H-pyrano[4,3-b]chromene-
9-carboxylic acid (fulvic acid)
;
_space_group_IT_number 2
_symmetry_cell_setting triclinic
_symmetry_space_group_name_Hall '-P 1'
_symmetry_space_group_name_H-M 'P -1'
_atom_sites_solution_hydrogens geom
_atom_sites_solution_primary direct
_atom_sites_solution_secondary difmap
_audit_creation_method SHELXL-97
_cell_angle_alpha 94.608(3)
_cell_angle_beta 100.871(3)
_cell_angle_gamma 98.399(3)
_cell_formula_units_Z 8
_cell_length_a 12.4830(7)
_cell_length_b 12.6558(8)
_cell_length_c 19.0259(13)
_cell_measurement_reflns_used 1065
_cell_measurement_temperature 298(2)
_cell_measurement_theta_max 19.4
_cell_measurement_theta_min 2.2
_cell_volume 2902.1(3)
_computing_cell_refinement SMART
_computing_data_collection 'SMART (Bruker, 2001)'
_computing_data_reduction 'SAINT (Bruker, 2001)'
_computing_molecular_graphics 'ORTEP-3 (Farrugia, 1997)'
_computing_publication_material 'SHELXL97 (Sheldrick, 1997)'
_computing_structure_refinement 'SHELXL97 (Sheldrick, 1997)'
_computing_structure_solution 'SHELXS97 (Sheldrick, 1990)'
_diffrn_ambient_temperature 298(2)
_diffrn_measured_fraction_theta_full 0.995
_diffrn_measured_fraction_theta_max 0.927
_diffrn_measurement_device_type 'Bruker APEX area-detector'
_diffrn_measurement_method '\f and \w'
_diffrn_radiation_monochromator graphite
_diffrn_radiation_source 'fine-focus sealed tube'
_diffrn_radiation_type MoK\a
_diffrn_radiation_wavelength 0.71073
_diffrn_reflns_av_R_equivalents 0.0518
_diffrn_reflns_av_sigmaI/netI 0.1254
_diffrn_reflns_limit_h_max 14
_diffrn_reflns_limit_h_min -14
_diffrn_reflns_limit_k_max 15
_diffrn_reflns_limit_k_min -14
_diffrn_reflns_limit_l_max 10
_diffrn_reflns_limit_l_min -22
_diffrn_reflns_number 14782
_diffrn_reflns_theta_full 25.00
_diffrn_reflns_theta_max 25.00
_diffrn_reflns_theta_min 1.10
_diffrn_standards_decay_% 0
_diffrn_standards_interval_count 0
_diffrn_standards_interval_time 0
_diffrn_standards_number 0
_exptl_absorpt_coefficient_mu 0.128
_exptl_absorpt_correction_T_max 0.9848
_exptl_absorpt_correction_T_min 0.9528
_exptl_absorpt_correction_type multi-scan
_exptl_absorpt_process_details '(SADABS; Bruker, 2001)'
_exptl_crystal_colour yellow
_exptl_crystal_density_diffrn 1.521
_exptl_crystal_density_method 'not measured'
_exptl_crystal_description chunk
_exptl_crystal_F_000 1388
_exptl_crystal_size_max 0.23
_exptl_crystal_size_mid 0.15
_exptl_crystal_size_min 0.13
_refine_diff_density_max 0.411
_refine_diff_density_min -0.308
_refine_ls_extinction_method none
_refine_ls_goodness_of_fit_ref 1.014
_refine_ls_hydrogen_treatment constr
_refine_ls_matrix_type full
_refine_ls_number_parameters 873
_refine_ls_number_reflns 9473
_refine_ls_number_restraints 0
_refine_ls_restrained_S_all 1.014
_refine_ls_R_factor_all 0.1625
_refine_ls_R_factor_gt 0.0746
_refine_ls_shift/su_max 0.002
_refine_ls_shift/su_mean <0.001
_refine_ls_structure_factor_coef Fsqd
_refine_ls_weighting_details 'calc w = 1/[\s^2^(Fo^2^)+(0.0668P)^2^] where P = (Fo^2^+2Fc^2^)/3'
_refine_ls_weighting_scheme calc
_refine_ls_wR_factor_gt 0.1531
_refine_ls_wR_factor_ref 0.1958
_reflns_number_gt 4625
_reflns_number_total 9473
_reflns_threshold_expression I>2\s(I)
_cod_data_source_file cv6232.cif
_cod_data_source_block I
_cod_depositor_comments
;
The following automatic conversions were performed:
'_symmetry_cell_setting' value 'Triclinic' changed to 'triclinic'
according to '/home/saulius/struct/CIF-dictionaries/cif_core.dic'
dictionary named 'cif_core.dic' version 2.4.1 from 2010-06-29.

Automatic conversion script
Id: cif_fix_enum 1527 2010-12-29 10:47:43Z saulius 

The following automatic conversions were performed:

'_symmetry_cell_setting' value 'Triclinic' changed to 'triclinic'
according to /home/saulius/struct/CIF-dictionaries/cif_core.dic
dictionary named 'cif_core.dic' version 2.4.1 from
2010-06-29.

'_exptl_absorpt_correction_type' value 'Multi-scan'
changed to 'multi-scan' according to
/home/saulius/struct/CIF-dictionaries/cif_core.dic dictionary named
'cif_core.dic' version 2.4.1 from 2010-06-29.

Automatic conversion script
Id: cif_fix_values 1715 2011-07-08 13:25:40Z adriana 
;
_cod_database_code 2202583
_cod_database_fobs_code 2202583

loop_
_symmetry_equiv_pos_as_xyz
'x, y, z'
'-x, -y, -z'

loop_
_atom_site_label
_atom_site_fract_x
_atom_site_fract_y
_atom_site_fract_z
_atom_site_U_iso_or_equiv
_atom_site_adp_type
_atom_site_calc_flag
_atom_site_refinement_flags
_atom_site_occupancy
_atom_site_disorder_assembly
_atom_site_disorder_group
_atom_site_type_symbol
O1A 0.2068(2) 0.7952(3) 0.2622(2) 0.0439(9) Uani d . 1 . . O
O2A -0.0189(3) 0.6433(3) 0.3645(2) 0.0635(12) Uani d . 1 . . O
O3A -0.1155(3) 0.8141(3) 0.1913(2) 0.0738(14) Uani d . 1 . . O
O4A -0.1421(3) 0.9480(3) 0.1110(2) 0.0737(13) Uani d . 1 . . O
O5A -0.0457(3) 1.0744(3) 0.0674(2) 0.0656(12) Uani d . 1 . . O
O6A 0.1548(3) 1.1007(3) 0.0785(2) 0.0573(11) Uani d . 1 . . O
O7A 0.3501(3) 1.0491(3) 0.1263(2) 0.0520(10) Uani d . 1 . . O
O8A 0.0471(4) 0.5119(3) 0.3025(2) 0.0726(13) Uani d . 1 . . O
C1A 0.0596(4) 0.9643(4) 0.1380(3) 0.0415(13) Uani d . 1 . . C
C2A 0.1532(4) 1.0203(4) 0.1204(3) 0.0438(14) Uani d . 1 . . C
C3A 0.2608(4) 0.9953(4) 0.1459(3) 0.0396(13) Uani d . 1 . . C
C4A 0.2738(4) 0.9194(4) 0.1925(3) 0.0435(14) Uani d . 1 . . C
C5A 0.1808(4) 0.8664(4) 0.2132(3) 0.0387(13) Uani d . 1 . . C
C6A 0.0728(4) 0.8834(4) 0.1870(3) 0.0383(13) Uani d . 1 . . C
C7A -0.0131(4) 0.8155(4) 0.2131(3) 0.0479(15) Uani d . 1 . . C
C8A 0.0195(4) 0.7476(4) 0.2663(3) 0.0439(14) Uani d . 1 . . C
C9A 0.1258(4) 0.7394(4) 0.2889(3) 0.0394(13) Uani d . 1 . . C
C10A 0.1684(4) 0.6739(4) 0.3460(3) 0.0496(15) Uani d . 1 . . C
C11A 0.0737(4) 0.5941(4) 0.3611(3) 0.0420(14) Uani d . 1 . . C
C12A -0.0673(4) 0.6821(5) 0.2981(3) 0.0652(19) Uani d . 1 . . C
C13A 0.1030(4) 0.5462(5) 0.4312(3) 0.0641(18) Uani d . 1 . . C
C14A -0.0481(4) 0.9977(5) 0.1043(3) 0.0496(15) Uani d . 1 . . C
H4A -0.1327 0.9059 0.1413 0.110 Uiso calc R 1 . . H
H6A 0.0913 1.1063 0.0602 0.086 Uiso calc R 1 . . H
H7A 0.3312 1.0960 0.1016 0.078 Uiso calc R 1 . . H
H8A 0.0232 0.4551 0.3162 0.109 Uiso calc R 1 . . H
H4AA 0.3436 0.9033 0.2100 0.052 Uiso calc R 1 . . H
H10G 0.2037 0.7206 0.3896 0.060 Uiso calc R 1 . . H
H10H 0.2232 0.6354 0.3306 0.060 Uiso calc R 1 . . H
H12G -0.1216 0.7261 0.3074 0.078 Uiso calc R 1 . . H
H12H -0.1051 0.6214 0.2636 0.078 Uiso calc R 1 . . H
H13A 0.1100 0.6003 0.4709 0.096 Uiso calc R 1 . . H
H13B 0.1718 0.5199 0.4335 0.096 Uiso calc R 1 . . H
H13C 0.0458 0.4879 0.4338 0.096 Uiso calc R 1 . . H
O1B 0.1174(2) 0.4003(3) 0.1734(2) 0.0398(9) Uani d . 1 . . O
O2B -0.1088(3) 0.1737(3) 0.2331(2) 0.0536(10) Uani d . 1 . . O
O3B -0.2086(3) 0.4250(3) 0.1225(2) 0.0662(12) Uani d . 1 . . O
O4B -0.2396(3) 0.5762(4) 0.0600(2) 0.0763(14) Uani d . 1 . . O
O5B -0.1547(3) 0.6957(3) 0.0054(2) 0.0651(12) Uani d . 1 . . O
O6B 0.0461(3) 0.7337(3) 0.0157(2) 0.0543(10) Uani d . 1 . . O
O7B 0.2469(3) 0.6897(3) 0.0599(2) 0.0602(11) Uani d . 1 . . O
O8B -0.0187(3) 0.2966(3) 0.3318(2) 0.0498(10) Uani d . 1 . . O
C1B -0.0402(4) 0.5867(4) 0.0716(2) 0.0363(12) Uani d . 1 . . C
C2B 0.0512(4) 0.6490(4) 0.0548(2) 0.0378(13) Uani d . 1 . . C
C3B 0.1610(4) 0.6281(4) 0.0773(3) 0.0428(14) Uani d . 1 . . C
C4B 0.1783(4) 0.5431(4) 0.1164(2) 0.0387(13) Uani d . 1 . . C
C5B 0.0873(4) 0.4808(4) 0.1328(2) 0.0341(12) Uani d . 1 . . C
C6B -0.0226(4) 0.4967(4) 0.1128(2) 0.0363(13) Uani d . 1 . . C
C7B -0.1061(4) 0.4200(4) 0.1346(3) 0.0428(14) Uani d . 1 . . C
C8B -0.0698(4) 0.3355(4) 0.1738(2) 0.0387(13) Uani d . 1 . . C
C9B 0.0389(4) 0.3312(4) 0.1934(2) 0.0343(12) Uani d . 1 . . C
C10B 0.0823(4) 0.2554(4) 0.2436(3) 0.0460(14) Uani d . 1 . . C
C11B -0.0071(4) 0.2093(4) 0.2829(3) 0.0445(14) Uani d . 1 . . C
C12B -0.1542(4) 0.2579(4) 0.1979(3) 0.0520(15) Uani d . 1 . . C
C13B 0.0200(5) 0.1148(4) 0.3234(3) 0.0647(18) Uani d . 1 . . C
C14B -0.1503(4) 0.6223(5) 0.0441(3) 0.0465(14) Uani d . 1 . . C
H4B -0.2254 0.5297 0.0863 0.114 Uiso calc R 1 . . H
H6B -0.0177 0.7454 0.0068 0.082 Uiso calc R 1 . . H
H7B 0.2242 0.7335 0.0338 0.090 Uiso calc R 1 . . H
H8B -0.0674 0.2768 0.3536 0.075 Uiso calc R 1 . . H
H4BA 0.2491 0.5278 0.1314 0.046 Uiso calc R 1 . . H
H10A 0.1463 0.2930 0.2784 0.055 Uiso calc R 1 . . H
H10B 0.1054 0.1974 0.2167 0.055 Uiso calc R 1 . . H
H12A -0.1893 0.2969 0.2307 0.062 Uiso calc R 1 . . H
H12B -0.2108 0.2262 0.1564 0.062 Uiso calc R 1 . . H
H13D -0.0388 0.0915 0.3476 0.097 Uiso calc R 1 . . H
H13E 0.0878 0.1364 0.3582 0.097 Uiso calc R 1 . . H
H13F 0.0280 0.0569 0.2901 0.097 Uiso calc R 1 . . H
O1C 0.5987(2) 0.1707(3) 0.23126(17) 0.0411(9) Uani d . 1 . . O
O2C 0.3992(3) 0.3881(3) 0.16508(17) 0.0469(10) Uani d . 1 . . O
O3C 0.3252(3) 0.1831(3) 0.31545(19) 0.0621(12) Uani d . 1 . . O
O4C 0.2952(3) 0.0411(4) 0.3898(2) 0.0824(15) Uani d . 1 . . O
O5C 0.3778(3) -0.0807(3) 0.4392(2) 0.0722(13) Uani d . 1 . . O
O6C 0.5583(3) -0.1213(3) 0.4222(2) 0.0637(12) Uani d . 1 . . O
O7C 0.7318(3) -0.0939(3) 0.3612(2) 0.0644(12) Uani d . 1 . . O
O8C 0.3696(3) 0.2467(3) 0.07298(19) 0.0492(10) Uani d . 1 . . O
C1C 0.4761(4) 0.0191(4) 0.3643(2) 0.0405(13) Uani d . 1 . . C
C2C 0.5593(4) -0.0426(4) 0.3787(3) 0.0486(15) Uani d . 1 . . C
C3C 0.6536(4) -0.0317(4) 0.3470(3) 0.0470(14) Uani d . 1 . . C
C4C 0.6644(4) 0.0427(4) 0.2993(3) 0.0464(14) Uani d . 1 . . C
C5C 0.5807(4) 0.1038(4) 0.2830(2) 0.0387(13) Uani d . 1 . . C
C6C 0.4866(4) 0.0985(4) 0.3139(2) 0.0372(13) Uani d . 1 . . C
C7C 0.4129(4) 0.1753(4) 0.2923(2) 0.0389(13) Uani d . 1 . . C
C8C 0.4385(4) 0.2434(4) 0.2398(3) 0.0395(13) Uani d . 1 . . C
C9C 0.5253(4) 0.2369(4) 0.2096(3) 0.0385(13) Uani d . 1 . . C
C10C 0.5485(4) 0.2942(4) 0.1475(3) 0.0441(14) Uani d . 1 . . C
C11C 0.4468(4) 0.3384(4) 0.1115(3) 0.0404(13) Uani d . 1 . . C
C12C 0.3577(4) 0.3153(4) 0.2119(3) 0.0443(14) Uani d . 1 . . C
C13C 0.4743(4) 0.4210(4) 0.0619(3) 0.0526(16) Uani d . 1 . . C
C14C 0.3793(4) -0.0079(5) 0.3998(3) 0.0528(16) Uani d . 1 . . C
H4C 0.3074 0.0912 0.3661 0.124 Uiso calc R 1 . . H
H6C 0.5012 -0.1271 0.4380 0.096 Uiso calc R 1 . . H
H7C 0.7184 -0.1314 0.3927 0.097 Uiso calc R 1 . . H
H8C 0.3182 0.2674 0.0472 0.074 Uiso calc R 1 . . H
H4CA 0.7261 0.0522 0.2782 0.056 Uiso calc R 1 . . H
H10E 0.5697 0.2451 0.1127 0.053 Uiso calc R 1 . . H
H10F 0.6097 0.3529 0.1641 0.053 Uiso calc R 1 . . H
H12E 0.2895 0.2711 0.1858 0.053 Uiso calc R 1 . . H
H12F 0.3407 0.3566 0.2524 0.053 Uiso calc R 1 . . H
H13G 0.4081 0.4458 0.0402 0.079 Uiso calc R 1 . . H
H13H 0.5064 0.3892 0.0250 0.079 Uiso calc R 1 . . H
H13I 0.5261 0.4805 0.0891 0.079 Uiso calc R 1 . . H
O1D 0.6749(2) 0.5578(3) 0.27929(17) 0.0448(9) Uani d . 1 . . O
O2D 0.4875(3) 0.7893(3) 0.22805(18) 0.0484(10) Uani d . 1 . . O
O3D 0.3919(3) 0.5564(3) 0.3543(2) 0.0613(11) Uani d . 1 . . O
O4D 0.3713(3) 0.4281(4) 0.4381(2) 0.0741(13) Uani d . 1 . . O
O5D 0.4550(3) 0.3076(3) 0.4887(2) 0.0758(13) Uani d . 1 . . O
O6D 0.6302(3) 0.2618(3) 0.4683(2) 0.0563(11) Uani d . 1 . . O
O7D 0.8000(3) 0.2826(3) 0.40396(19) 0.0492(10) Uani d . 1 . . O
O8D 0.4676(3) 0.6673(3) 0.1261(2) 0.0612(11) Uani d . 1 . . O
C1D 0.5466(4) 0.3996(4) 0.4075(2) 0.0382(13) Uani d . 1 . . C
C2D 0.6306(4) 0.3358(4) 0.4227(3) 0.0418(13) Uani d . 1 . . C
C3D 0.7226(4) 0.3468(4) 0.3895(2) 0.0371(13) Uani d . 1 . . C
C4D 0.7348(4) 0.4233(4) 0.3434(2) 0.0413(13) Uani d . 1 . . C
C5D 0.6537(4) 0.4883(4) 0.3287(3) 0.0386(13) Uani d . 1 . . C
C6D 0.5585(4) 0.4797(4) 0.3579(3) 0.0382(13) Uani d . 1 . . C
C7D 0.4844(4) 0.5542(4) 0.3354(3) 0.0412(13) Uani d . 1 . . C
C8D 0.5129(4) 0.6287(4) 0.2867(3) 0.0388(13) Uani d . 1 . . C
C9D 0.6045(4) 0.6274(4) 0.2608(3) 0.0396(13) Uani d . 1 . . C
C10D 0.6385(4) 0.6989(4) 0.2076(3) 0.0473(15) Uani d . 1 . . C
C11D 0.5407(4) 0.7504(5) 0.1732(3) 0.0483(15) Uani d . 1 . . C
C12D 0.4381(4) 0.7077(4) 0.2648(3) 0.0517(15) Uani d . 1 . . C
C13D 0.5742(5) 0.8453(4) 0.1340(3) 0.0691(19) Uani d . 1 . . C
C14D 0.4533(4) 0.3770(5) 0.4468(3) 0.0526(16) Uani d . 1 . . C
H4D 0.3837 0.4776 0.4139 0.111 Uiso calc R 1 . . H
H6D 0.5739 0.2584 0.4848 0.084 Uiso calc R 1 . . H
H7D 0.7797 0.2376 0.4294 0.074 Uiso calc R 1 . . H
H8D 0.4147 0.6917 0.1049 0.092 Uiso calc R 1 . . H
H4DA 0.7963 0.4318 0.3221 0.050 Uiso calc R 1 . . H
H10C 0.6636 0.6574 0.1706 0.057 Uiso calc R 1 . . H
H10D 0.6992 0.7545 0.2315 0.057 Uiso calc R 1 . . H
H12C 0.3704 0.6698 0.2337 0.062 Uiso calc R 1 . . H
H12D 0.4187 0.7409 0.3074 0.062 Uiso calc R 1 . . H
H13J 0.6058 0.8217 0.0945 0.104 Uiso calc R 1 . . H
H13K 0.6277 0.8980 0.1666 0.104 Uiso calc R 1 . . H
H13L 0.5102 0.8766 0.1161 0.104 Uiso calc R 1 . . H
O1 0.7551(3) 0.1438(3) 0.0163(2) 0.0734(13) Uani d . 1 . . O
O2 0.7988(3) 0.1351(4) 0.4928(2) 0.0732(13) Uani d . 1 . . O
O3 0.7243(4) 0.7420(5) 0.4397(3) 0.1075(19) Uani d . 1 . . O
C1 0.6625(4) 0.0780(5) 0.0314(3) 0.0675(18) Uani d . 1 . . C
C2 0.8893(5) 0.0816(5) 0.5165(3) 0.080(2) Uani d . 1 . . C
C3 0.8148(5) 0.7136(6) 0.4787(4) 0.096(3) Uani d . 1 . . C
H1 0.8120 0.1262 0.0377 0.110 Uiso calc R 1 . . H
H2 0.7490 0.1166 0.5141 0.110 Uiso calc R 1 . . H
H3 0.6728 0.7313 0.4608 0.161 Uiso calc R 1 . . H
H1A 0.6755 0.0688 0.0818 0.101 Uiso calc R 1 . . H
H1B 0.6509 0.0092 0.0036 0.101 Uiso calc R 1 . . H
H1C 0.5981 0.1114 0.0193 0.101 Uiso calc R 1 . . H
H2A 0.9548 0.1338 0.5343 0.119 Uiso calc R 1 . . H
H2B 0.9005 0.0354 0.4769 0.119 Uiso calc R 1 . . H
H2C 0.8737 0.0395 0.5542 0.119 Uiso calc R 1 . . H
H3A 0.8387 0.7608 0.5228 0.144 Uiso calc R 1 . . H
H3B 0.8727 0.7188 0.4518 0.144 Uiso calc R 1 . . H
H3C 0.7978 0.6410 0.4895 0.144 Uiso calc R 1 . . H

loop_
_atom_site_aniso_label
_atom_site_aniso_U_11
_atom_site_aniso_U_22
_atom_site_aniso_U_33
_atom_site_aniso_U_12
_atom_site_aniso_U_13
_atom_site_aniso_U_23
O1A 0.035(2) 0.041(2) 0.061(2) 0.011(2) 0.011(2) 0.026(2)
O2A 0.056(2) 0.077(3) 0.077(3) 0.026(2) 0.035(2) 0.043(2)
O3A 0.034(2) 0.091(3) 0.099(3) 0.002(2) 0.005(2) 0.057(3)
O4A 0.045(2) 0.075(3) 0.100(4) 0.008(2) -0.002(2) 0.050(3)
O5A 0.058(2) 0.063(3) 0.079(3) 0.011(2) 0.005(2) 0.042(2)
O6A 0.059(2) 0.046(3) 0.065(3) 0.001(2) 0.005(2) 0.030(2)
O7A 0.051(2) 0.041(3) 0.068(3) 0.002(2) 0.022(2) 0.019(2)
O8A 0.115(4) 0.050(3) 0.053(3) -0.004(3) 0.029(2) 0.009(2)
C1A 0.042(3) 0.036(4) 0.046(3) 0.004(3) 0.005(3) 0.014(3)
C2A 0.062(4) 0.031(3) 0.037(3) 0.006(3) 0.006(3) 0.008(3)
C3A 0.048(3) 0.028(3) 0.043(3) 0.004(3) 0.012(3) 0.002(3)
C4A 0.036(3) 0.043(4) 0.053(3) 0.009(3) 0.007(3) 0.014(3)
C5A 0.040(3) 0.032(3) 0.047(3) 0.007(3) 0.016(3) 0.010(3)
C6A 0.034(3) 0.037(3) 0.043(3) 0.008(3) 0.005(2) 0.005(3)
C7A 0.037(3) 0.043(4) 0.064(4) 0.004(3) 0.009(3) 0.020(3)
C8A 0.034(3) 0.049(4) 0.049(3) 0.006(3) 0.006(3) 0.015(3)
C9A 0.039(3) 0.035(3) 0.051(3) 0.010(3) 0.017(3) 0.014(3)
C10A 0.043(3) 0.052(4) 0.058(4) 0.010(3) 0.013(3) 0.026(3)
C11A 0.051(3) 0.040(4) 0.038(3) 0.005(3) 0.016(3) 0.008(3)
C12A 0.046(3) 0.076(5) 0.082(4) 0.011(3) 0.015(3) 0.055(4)
C13A 0.073(4) 0.068(5) 0.059(4) 0.011(3) 0.020(3) 0.032(3)
C14A 0.047(4) 0.040(4) 0.062(4) 0.008(3) 0.006(3) 0.016(3)
O1B 0.035(2) 0.042(2) 0.050(2) 0.014(2) 0.016(2) 0.025(2)
O2B 0.054(2) 0.043(3) 0.062(3) -0.002(2) 0.013(2) 0.018(2)
O3B 0.031(2) 0.080(3) 0.094(3) 0.010(2) 0.015(2) 0.044(3)
O4B 0.042(2) 0.098(4) 0.099(4) 0.025(2) 0.012(2) 0.058(3)
O5B 0.058(2) 0.065(3) 0.078(3) 0.024(2) 0.008(2) 0.035(2)
O6B 0.056(2) 0.050(3) 0.062(2) 0.014(2) 0.011(2) 0.028(2)
O7B 0.045(2) 0.065(3) 0.076(3) 0.008(2) 0.010(2) 0.043(2)
O8B 0.058(2) 0.046(2) 0.053(2) 0.006(2) 0.028(2) 0.011(2)
C1B 0.041(3) 0.037(3) 0.032(3) 0.012(3) 0.006(2) 0.005(3)
C2B 0.048(3) 0.032(3) 0.035(3) 0.012(3) 0.006(3) 0.012(3)
C3B 0.036(3) 0.048(4) 0.044(3) -0.003(3) 0.009(3) 0.015(3)
C4B 0.033(3) 0.045(4) 0.041(3) 0.007(3) 0.008(2) 0.017(3)
C5B 0.036(3) 0.037(3) 0.035(3) 0.012(3) 0.014(2) 0.009(3)
C6B 0.039(3) 0.037(3) 0.034(3) 0.008(3) 0.007(2) 0.008(3)
C7B 0.040(3) 0.046(4) 0.044(3) 0.007(3) 0.010(3) 0.010(3)
C8B 0.039(3) 0.040(4) 0.038(3) 0.004(3) 0.011(2) 0.006(3)
C9B 0.040(3) 0.035(3) 0.031(3) 0.003(3) 0.016(2) 0.008(2)
C10B 0.047(3) 0.047(4) 0.052(3) 0.012(3) 0.021(3) 0.019(3)
C11B 0.054(4) 0.039(4) 0.047(3) 0.014(3) 0.018(3) 0.011(3)
C12B 0.048(3) 0.045(4) 0.062(4) 0.001(3) 0.010(3) 0.016(3)
C13B 0.077(4) 0.053(4) 0.078(4) 0.024(3) 0.031(3) 0.033(4)
C14B 0.047(3) 0.048(4) 0.045(3) 0.013(3) 0.005(3) 0.009(3)
O1C 0.032(2) 0.048(2) 0.050(2) 0.009(2) 0.012(2) 0.027(2)
O2C 0.052(2) 0.043(2) 0.054(2) 0.014(2) 0.019(2) 0.023(2)
O3C 0.054(2) 0.078(3) 0.073(3) 0.028(2) 0.034(2) 0.045(2)
O4C 0.070(3) 0.102(4) 0.107(4) 0.038(3) 0.053(3) 0.073(3)
O5C 0.078(3) 0.078(3) 0.080(3) 0.019(2) 0.039(2) 0.056(3)
O6C 0.068(3) 0.068(3) 0.068(3) 0.021(2) 0.023(2) 0.046(2)
O7C 0.062(2) 0.068(3) 0.076(3) 0.026(2) 0.021(2) 0.041(2)
O8C 0.044(2) 0.046(3) 0.057(2) 0.001(2) 0.0065(19) 0.024(2)
C1C 0.046(3) 0.038(3) 0.038(3) 0.006(3) 0.006(2) 0.013(3)
C2C 0.056(4) 0.046(4) 0.047(3) 0.013(3) 0.006(3) 0.027(3)
C3C 0.046(3) 0.053(4) 0.047(3) 0.019(3) 0.006(3) 0.021(3)
C4C 0.040(3) 0.047(4) 0.057(4) 0.010(3) 0.014(3) 0.018(3)
C5C 0.042(3) 0.035(3) 0.040(3) 0.002(3) 0.008(2) 0.020(3)
C6C 0.039(3) 0.035(3) 0.038(3) 0.002(3) 0.007(2) 0.009(3)
C7C 0.040(3) 0.042(4) 0.034(3) 0.002(3) 0.011(2) 0.007(3)
C8C 0.034(3) 0.041(4) 0.044(3) 0.004(3) 0.008(2) 0.013(3)
C9C 0.040(3) 0.035(3) 0.041(3) 0.002(3) 0.007(3) 0.016(3)
C10C 0.040(3) 0.050(4) 0.047(3) 0.010(3) 0.012(3) 0.023(3)
C11C 0.037(3) 0.038(4) 0.048(3) 0.003(3) 0.008(3) 0.018(3)
C12C 0.049(3) 0.049(4) 0.046(3) 0.017(3) 0.022(3) 0.025(3)
C13C 0.053(3) 0.054(4) 0.055(3) 0.005(3) 0.012(3) 0.033(3)
C14C 0.054(4) 0.056(4) 0.053(4) 0.002(3) 0.019(3) 0.024(3)
O1D 0.037(2) 0.054(2) 0.052(2) 0.0140(2) 0.018(2) 0.028(2)
O2D 0.049(2) 0.039(2) 0.063(2) 0.014(2) 0.014(2) 0.019(2)
O3D 0.048(2) 0.074(3) 0.083(3) 0.031(2) 0.036(2) 0.039(2)
O4D 0.064(3) 0.083(4) 0.103(3) 0.033(3) 0.052(2) 0.054(3)
O5D 0.072(3) 0.092(3) 0.092(3) 0.038(2) 0.047(2) 0.066(3)
O6D 0.053(2) 0.066(3) 0.064(3) 0.022(2) 0.025(2) 0.038(2)
O7D 0.050(2) 0.050(3) 0.062(3) 0.024(2) 0.026(2) 0.028(2)
O8D 0.056(3) 0.059(3) 0.067(3) 0.016(2) 0.001(2) 0.013(2)
C1D 0.036(3) 0.041(3) 0.043(3) 0.010(3) 0.017(2) 0.010(3)
C2D 0.047(3) 0.040(4) 0.044(3) 0.010(3) 0.019(3) 0.017(3)
C3D 0.037(3) 0.039(3) 0.038(3) 0.010(3) 0.010(2) 0.008(3)
C4D 0.039(3) 0.047(4) 0.045(3) 0.012(3) 0.017(3) 0.019(3)
C5D 0.037(3) 0.038(3) 0.045(3) 0.006(3) 0.012(2) 0.013(3)
C6D 0.031(3) 0.038(3) 0.046(3) 0.003(3) 0.009(2) 0.009(3)
C7D 0.035(3) 0.048(4) 0.048(3) 0.017(3) 0.016(3) 0.016(3)
C8D 0.031(3) 0.041(4) 0.046(3) 0.003(3) 0.009(2) 0.015(3)
C9D 0.033(3) 0.039(3) 0.050(3) 0.010(3) 0.008(3) 0.018(3)
C10D 0.036(3) 0.051(4) 0.059(4) 0.010(3) 0.011(3) 0.025(3)
C11D 0.047(3) 0.039(4) 0.060(4) 0.009(3) 0.006(3) 0.017(3)
C12D 0.043(3) 0.050(4) 0.069(4) 0.011(3) 0.015(3) 0.026(3)
C13D 0.080(4) 0.059(4) 0.078(4) 0.020(4) 0.020(4) 0.038(4)
C14D 0.049(3) 0.058(4) 0.063(4) 0.018(3) 0.027(3) 0.024(3)
O1 0.048(2) 0.075(3) 0.100(3) 0.004(2) 0.008(2) 0.054(3)
O2 0.067(3) 0.086(3) 0.090(3) 0.037(3) 0.036(2) 0.055(3)
O3 0.081(3) 0.138(5) 0.148(4) 0.062(3) 0.064(3) 0.108(4)
C1 0.067(4) 0.070(5) 0.064(4) 0.007(4) 0.013(3) 0.009(4)
C2 0.076(4) 0.083(5) 0.098(5) 0.039(4) 0.034(4) 0.029(4)
C3 0.053(4) 0.140(7) 0.104(6) 0.022(4) 0.018(4) 0.057(5)

loop_
_atom_type_symbol
_atom_type_description
_atom_type_scat_dispersion_real
_atom_type_scat_dispersion_imag
_atom_type_scat_source
C C 0.0033 0.0016 'International Tables Vol C Tables 4.2.6.8 and 6.1.1.4'
H H 0.0000 0.0000 'International Tables Vol C Tables 4.2.6.8 and 6.1.1.4'
O O 0.0106 0.0060 'International Tables Vol C Tables 4.2.6.8 and 6.1.1.4'

loop_
_geom_angle_atom_site_label_1
_geom_angle_atom_site_label_2
_geom_angle_atom_site_label_3
_geom_angle
_geom_angle_publ_flag
C9A O1A C5A 119.6(4) no
C11A O2A C12A 114.8(4) no
C2A C1A C6A 118.8(4) no
C2A C1A C14A 115.0(4) no
C6A C1A C14A 126.3(4) no
O6A C2A C1A 125.7(5) no
O6A C2A C3A 112.7(4) no
C1A C2A C3A 121.6(5) no
O7A C3A C4A 119.8(5) no
O7A C3A C2A 120.4(4) no
C4A C3A C2A 119.8(5) no
C3A C4A C5A 118.9(5) no
O1A C5A C4A 112.5(4) no
O1A C5A C6A 123.8(4) no
C4A C5A C6A 123.8(4) no
C5A C6A C1A 117.0(4) no
C5A C6A C7A 114.8(4) no
C1A C6A C7A 128.2(4) no
O3A C7A C8A 117.8(4) no
O3A C7A C6A 123.6(4) no
C8A C7A C6A 118.6(4) no
C9A C8A C7A 121.4(5) no
C9A C8A C12A 118.9(4) no
C7A C8A C12A 119.7(4) no
C8A C9A O1A 121.6(4) no
C8A C9A C10A 125.4(4) no
O1A C9A C10A 113.0(4) no
C9A C10A C11A 110.1(4) no
O2A C11A O8A 109.4(4) no
O2A C11A C13A 107.2(4) no
O8A C11A C13A 110.0(5) no
O2A C11A C10A 110.9(4) no
O8A C11A C10A 106.0(4) no
C13A C11A C10A 113.3(4) no
O2A C12A C8A 111.7(4) no
O5A C14A O4A 118.8(5) no
O5A C14A C1A 118.9(5) no
O4A C14A C1A 122.2(5) no
C14A O4A H4A 109.5 no
C2A O6A H6A 109.5 no
C3A O7A H7A 109.5 no
C11A O8A H8A 109.5 no
C3A C4A H4AA 120.6 no
C5A C4A H4AA 120.6 no
C9A C10A H10G 109.6 no
C11A C10A H10G 109.6 no
C9A C10A H10H 109.6 no
C11A C10A H10H 109.6 no
H10G C10A H10H 108.2 no
O2A C12A H12G 109.3 no
C8A C12A H12G 109.3 no
O2A C12A H12H 109.3 no
C8A C12A H12H 109.3 no
H12G C12A H12H 108.0 no
C11A C13A H13A 109.5 no
C11A C13A H13B 109.5 no
H13A C13A H13B 109.5 no
C11A C13A H13C 109.5 no
H13A C13A H13C 109.5 no
H13B C13A H13C 109.5 no
C9B O1B C5B 119.7(4) no
C11B O2B C12B 114.1(4) no
C2B C1B C6B 118.5(4) no
C2B C1B C14B 114.8(4) no
C6B C1B C14B 126.7(4) no
O6B C2B C1B 124.5(4) no
O6B C2B C3B 113.2(4) no
C1B C2B C3B 122.3(4) no
O7B C3B C4B 120.0(4) no
O7B C3B C2B 120.5(4) no
C4B C3B C2B 119.5(4) no
C3B C4B C5B 118.2(4) no
O1B C5B C4B 111.8(4) no
O1B C5B C6B 122.7(4) no
C4B C5B C6B 125.5(4) no
C5B C6B C1B 116.0(4) no
C5B C6B C7B 116.3(4) no
C1B C6B C7B 127.6(4) no
O3B C7B C8B 117.8(4) no
O3B C7B C6B 124.1(4) no
C8B C7B C6B 118.0(4) no
C9B C8B C7B 120.5(4) no
C9B C8B C12B 120.8(4) no
C7B C8B C12B 118.5(4) no
O1B C9B C8B 122.5(4) no
O1B C9B C10B 114.6(4) no
C8B C9B C10B 122.7(4) no
C9B C10B C11B 110.1(4) no
O2B C11B O8B 109.7(4) no
O2B C11B C13B 107.2(4) no
O8B C11B C13B 110.3(4) no
O2B C11B C10B 110.2(4) no
O8B C11B C10B 105.2(4) no
C13B C11B C10B 114.2(4) no
O2B C12B C8B 113.3(4) no
O5B C14B O4B 119.0(5) no
O5B C14B C1B 120.1(5) no
O4B C14B C1B 120.9(5) no
C14B O4B H4B 109.5 no
C2B O6B H6B 109.5 no
C3B O7B H7B 109.5 no
C11B O8B H8B 109.5 no
C3B C4B H4BA 120.9 no
C5B C4B H4BA 120.9 no
C9B C10B H10A 109.6 no
C11B C10B H10A 109.6 no
C9B C10B H10B 109.6 no
C11B C10B H10B 109.6 no
H10A C10B H10B 108.1 no
O2B C12B H12A 108.9 no
C8B C12B H12A 108.9 no
O2B C12B H12B 108.9 no
C8B C12B H12B 108.9 no
H12A C12B H12B 107.7 no
C11B C13B H13D 109.5 no
C11B C13B H13E 109.5 no
H13D C13B H13E 109.5 no
C11B C13B H13F 109.5 no
H13D C13B H13F 109.5 no
H13E C13B H13F 109.5 no
C9C O1C C5C 120.0(4) no
C11C O2C C12C 114.0(4) no
C2C C1C C6C 118.1(4) no
C2C C1C C14C 115.9(4) no
C6C C1C C14C 126.0(5) no
O6C C2C C1C 124.3(5) no
O6C C2C C3C 112.3(4) no
C1C C2C C3C 123.3(4) no
O7C C3C C4C 118.9(5) no
O7C C3C C2C 121.8(4) no
C4C C3C C2C 119.2(5) no
C3C C4C C5C 118.3(5) no
O1C C5C C4C 112.3(4) no
O1C C5C C6C 122.6(4) no
C4C C5C C6C 125.1(4) no
C5C C6C C1C 115.9(4) no
C5C C6C C7C 115.8(4) no
C1C C6C C7C 128.3(4) no
O3C C7C C8C 117.3(4) no
O3C C7C C6C 124.6(4) no
C8C C7C C6C 118.1(4) no
C9C C8C C7C 121.6(5) no
C9C C8C C12C 119.4(4) no
C7C C8C C12C 118.6(4) no
C8C C9C O1C 121.7(4) no
C8C C9C C10C 124.5(4) no
O1C C9C C10C 113.7(4) no
C9C C10C C11C 110.8(4) no
O2C C11C O8C 109.4(4) no
O2C C11C C13C 107.9(4) no
O8C C11C C13C 111.6(4) no
O2C C11C C10C 109.6(4) no
O8C C11C C10C 106.0(4) no
C13C C11C C10C 112.4(4) no
O2C C12C C8C 112.8(4) no
O5C C14C O4C 117.7(5) no
O5C C14C C1C 119.9(5) no
O4C C14C C1C 122.4(5) no
C14C O4C H4C 109.5 no
C2C O6C H6C 109.5 no
C3C O7C H7C 109.5 no
C11C O8C H8C 109.5 no
C3C C4C H4CA 120.8 no
C5C C4C H4CA 120.8 no
C9C C10C H10E 109.5 no
C11C C10C H10E 109.5 no
C9C C10C H10F 109.5 no
C11C C10C H10F 109.5 no
H10E C10C H10F 108.1 no
O2C C12C H12E 109.0 no
C8C C12C H12E 109.0 no
O2C C12C H12F 109.0 no
C8C C12C H12F 109.0 no
H12E C12C H12F 107.8 no
C11C C13C H13G 109.5 no
C11C C13C H13H 109.5 no
H13G C13C H13H 109.5 no
C11C C13C H13I 109.5 no
H13G C13C H13I 109.5 no
H13H C13C H13I 109.5 no
C9D O1D C5D 119.1(4) no
C12D O2D C11D 114.4(4) no
C2D C1D C6D 118.4(4) no
C2D C1D C14D 114.9(4) no
C6D C1D C14D 126.6(4) no
O6D C2D C3D 114.4(4) no
O6D C2D C1D 124.0(4) no
C3D C2D C1D 121.6(4) no
O7D C3D C4D 119.9(4) no
O7D C3D C2D 120.0(4) no
C4D C3D C2D 120.1(4) no
C3D C4D C5D 119.2(4) no
O1D C5D C6D 123.6(4) no
O1D C5D C4D 112.4(4) no
C6D C5D C4D 123.9(4) no
C5D C6D C7D 115.2(4) no
C5D C6D C1D 116.8(4) no
C7D C6D C1D 127.9(4) no
O3D C7D C8D 116.4(4) no
O3D C7D C6D 124.5(4) no
C8D C7D C6D 119.0(4) no
C9D C8D C7D 120.4(4) no
C9D C8D C12D 120.5(4) no
C7D C8D C12D 119.2(4) no
C8D C9D O1D 122.5(4) no
C8D C9D C10D 124.1(4) no
O1D C9D C10D 113.4(4) no
C9D C10D C11D 109.9(4) no
O8D C11D O2D 110.0(4) no
O8D C11D C13D 111.6(4) no
O2D C11D C13D 106.7(5) no
O8D C11D C10D 105.8(5) no
O2D C11D C10D 109.4(4) no
O2D C12D C8D 112.4(4) no
C13D C11D C10D 113.4(4) no
O5D C14D O4D 118.5(5) no
O5D C14D C1D 119.7(5) no
O4D C14D C1D 121.8(5) no
C14D O4D H4D 109.5 no
C2D O6D H6D 109.5 no
C3D O7D H7D 109.5 no
C11D O8D H8D 109.5 no
C3D C4D H4DA 120.4 no
C5D C4D H4DA 120.4 no
C9D C10D H10C 109.7 no
C11D C10D H10C 109.7 no
C9D C10D H10D 109.7 no
C11D C10D H10D 109.7 no
H10C C10D H10D 108.2 no
O2D C12D H12C 109.1 no
C8D C12D H12C 109.1 no
O2D C12D H12D 109.1 no
C8D C12D H12D 109.1 no
H12C C12D H12D 107.9 no
C11D C13D H13J 109.5 no
C11D C13D H13K 109.5 no
H13J C13D H13K 109.5 no
C11D C13D H13L 109.5 no
H13J C13D H13L 109.5 no
H13K C13D H13L 109.5 no
C1 O1 H1 109.5 no
C2 O2 H2 109.5 no
C3 O3 H3 109.5 no
O1 C1 H1A 109.5 no
O1 C1 H1B 109.5 no
H1A C1 H1B 109.5 no
O1 C1 H1C 109.5 no
H1A C1 H1C 109.5 no
H1B C1 H1C 109.5 no
O2 C2 H2A 109.5 no
O2 C2 H2B 109.5 no
H2A C2 H2B 109.5 no
O2 C2 H2C 109.5 no
H2A C2 H2C 109.5 no
H2B C2 H2C 109.5 no
O3 C3 H3A 109.5 no
O3 C3 H3B 109.5 no
H3A C3 H3B 109.5 no
O3 C3 H3C 109.5 no
H3A C3 H3C 109.5 no
H3B C3 H3C 109.5 no

loop_
_geom_bond_atom_site_label_1
_geom_bond_atom_site_label_2
_geom_bond_site_symmetry_2
_geom_bond_distance
_geom_bond_publ_flag
O1A C9A . 1.350(5) no
O1A C5A . 1.375(5) no
O2A C11A . 1.401(6) no
O2A C12A . 1.450(5) no
O3A C7A . 1.265(5) no
O4A C14A . 1.281(6) no
O5A C14A . 1.244(6) no
O6A C2A . 1.342(5) no
O7A C3A . 1.350(5) no
O8A C11A . 1.417(6) no
C1A C2A . 1.387(6) no
C1A C6A . 1.445(6) no
C1A C14A . 1.511(7) no
C2A C3A . 1.429(7) no
C3A C4A . 1.364(6) no
C4A C5A . 1.394(6) no
C5A C6A . 1.400(6) no
C6A C7A . 1.462(6) no
C7A C8A . 1.419(6) no
C8A C9A . 1.337(6) no
C8A C12A . 1.514(6) no
C9A C10A . 1.484(6) no
C10A C11A . 1.525(6) no
C11A C13A . 1.514(6) no
O4A H4A . 0.8200 no
O6A H6A . 0.8200 no
O7A H7A . 0.8200 no
O8A H8A . 0.8200 no
C4A H4AA . 0.9300 no
C10A H10G . 0.9700 no
C10A H10H . 0.9700 no
C12A H12G . 0.9700 no
C12A H12H . 0.9700 no
C13A H13A . 0.9600 no
C13A H13B . 0.9600 no
C13A H13C . 0.9600 no
O1B C9B . 1.346(5) no
O1B C5B . 1.381(5) no
O2B C11B . 1.422(6) no
O2B C12B . 1.433(5) no
O3B C7B . 1.268(5) no
O4B C14B . 1.281(6) no
O5B C14B . 1.232(6) no
O6B C2B . 1.356(5) no
O7B C3B . 1.342(5) no
O8B C11B . 1.427(6) no
C1B C2B . 1.393(6) no
C1B C6B . 1.453(6) no
C1B C14B . 1.520(6) no
C2B C3B . 1.427(6) no
C3B C4B . 1.375(6) no
C4B C5B . 1.385(6) no
C5B C6B . 1.401(6) no
C6B C7B . 1.461(6) no
C7B C8B . 1.431(6) no
C8B C9B . 1.348(6) no
C8B C12B . 1.496(6) no
C9B C10B . 1.494(6) no
C10B C11B . 1.531(6) no
C11B C13B . 1.518(6) no
O4B H4B . 0.8200 no
O6B H6B . 0.8200 no
O7B H7B . 0.8200 no
O8B H8B . 0.8200 no
C4B H4BA . 0.9300 no
C10B H10A . 0.9700 no
C10B H10B . 0.9700 no
C12B H12A . 0.9700 no
C12B H12B . 0.9700 no
C13B H13D . 0.9600 no
C13B H13E . 0.9600 no
C13B H13F . 0.9600 no
O1C C9C . 1.359(5) no
O1C C5C . 1.378(5) no
O2C C11C . 1.423(6) no
O2C C12C . 1.441(5) no
O3C C7C . 1.268(5) no
O4C C14C . 1.287(6) no
O5C C14C . 1.233(6) no
O6C C2C . 1.344(5) no
O7C C3C . 1.344(6) no
O8C C11C . 1.443(6) no
C1C C2C . 1.388(7) no
C1C C6C . 1.453(6) no
C1C C14C . 1.502(6) no
C2C C3C . 1.415(7) no
C3C C4C . 1.370(6) no
C4C C5C . 1.392(6) no
C5C C6C . 1.404(6) no
C6C C7C . 1.464(6) no
C7C C8C . 1.423(6) no
C8C C9C . 1.328(6) no
C8C C12C . 1.508(6) no
C9C C10C . 1.487(6) no
C10C C11C . 1.529(6) no
C11C C13C . 1.508(6) no
O4C H4C . 0.8200 no
O6C H6C . 0.8200 no
O7C H7C . 0.8200 no
O8C H8C . 0.8200 no
C4C H4CA . 0.9300 no
C10C H10E . 0.9700 no
C10C H10F . 0.9700 no
C12C H12E . 0.9700 no
C12C H12F . 0.9700 no
C13C H13G . 0.9600 no
C13C H13H . 0.9600 no
C13C H13I . 0.9600 no
O1D C9D . 1.353(5) no
O1D C5D . 1.374(5) no
O2D C12D . 1.425(5) no
O2D C11D . 1.431(6) no
O3D C7D . 1.276(5) no
O4D C14D . 1.280(6) no
O5D C14D . 1.233(6) no
O6D C2D . 1.327(5) no
O7D C3D . 1.354(5) no
O8D C11D . 1.414(6) no
C1D C2D . 1.417(6) no
C1D C6D . 1.451(6) no
C1D C14D . 1.504(6) no
C2D C3D . 1.406(6) no
C3D C4D . 1.369(6) no
C4D C5D . 1.399(6) no
C5D C6D . 1.397(6) no
C6D C7D . 1.449(6) no
C7D C8D . 1.429(6) no
C8D C9D . 1.329(6) no
C8D C12D . 1.495(6) no
C9D C10D . 1.489(6) no
C10D C11D . 1.531(6) no
C11D C13D . 1.513(6) no
O4D H4D . 0.8200 no
O6D H6D . 0.8200 no
O7D H7D . 0.8200 no
O8D H8D . 0.8200 no
C4D H4DA . 0.9300 no
C10D H10C . 0.9700 no
C10D H10D . 0.9700 no
C12D H12C . 0.9700 no
C12D H12D . 0.9700 no
C13D H13J . 0.9600 no
C13D H13K . 0.9600 no
C13D H13L . 0.9600 no
O1 C1 . 1.413(6) no
O2 C2 . 1.420(6) no
O3 C3 . 1.342(6) no
O1 H1 . 0.8200 no
O2 H2 . 0.8200 no
O3 H3 . 0.8200 no
C1 H1A . 0.9600 no
C1 H1B . 0.9600 no
C1 H1C . 0.9600 no
C2 H2A . 0.9600 no
C2 H2B . 0.9600 no
C2 H2C . 0.9600 no
C3 H3A . 0.9600 no
C3 H3B . 0.9600 no
C3 H3C . 0.9600 no

loop_
_geom_hbond_atom_site_label_D
_geom_hbond_atom_site_label_H
_geom_hbond_atom_site_label_A
_geom_hbond_site_symmetry_A
_geom_hbond_distance_DH
_geom_hbond_distance_HA
_geom_hbond_distance_DA
_geom_hbond_angle_DHA
_geom_hbond_publ_flag
O4A H4A O3A . 0.82 1.57 2.389(5) 173 yes
O6A H6A O5A . 0.82 1.73 2.443(5) 144 yes
O8A H8A O8B . 0.82 2.06 2.860(5) 166 yes
O4B H4B O3B . 0.82 1.56 2.373(5) 168 yes
O6B H6B O5B . 0.82 1.73 2.449(5) 146 yes
O4C H4C O3C . 0.82 1.59 2.405(5) 176 yes
O6C H6C O5C . 0.82 1.73 2.456(5) 147 yes
O4D H4D O3D . 0.82 1.58 2.386(5) 168 yes
O6D H6D O5D . 0.82 1.70 2.435(5) 148 yes
O7D H7D O2 . 0.82 1.85 2.618(4) 155 yes
O8D H8D O7B . 0.82 2.10 2.869(5) 155 yes
O7A H7A O8C 1_565 0.82 2.04 2.768(5) 148 yes
O7B H7B O1 2_665 0.82 1.90 2.653(5) 153 yes
O8B H8B O7D 1_455 0.82 2.07 2.852(4) 159 yes
O7C H7C O3 1_545 0.82 1.90 2.655(5) 152 yes
O8C H8C O5B 2_565 0.82 2.23 3.031(5) 166 yes
O1 H1 O5A 1_645 0.82 1.98 2.786(5) 167 yes
O2 H2 O5C 2_656 0.82 1.97 2.789(5) 175 yes
O3 H3 O5D 2_666 0.82 2.03 2.850(5) 176 yes

loop_
_geom_torsion_atom_site_label_1
_geom_torsion_atom_site_label_2
_geom_torsion_atom_site_label_3
_geom_torsion_atom_site_label_4
_geom_torsion
_geom_torsion_publ_flag
C6A C1A C2A O6A -176.7(5) no
C14A C1A C2A O6A 1.7(8) no
C6A C1A C2A C3A 3.9(8) no
C14A C1A C2A C3A -177.7(5) no
O6A C2A C3A O7A -1.3(7) no
C1A C2A C3A O7A 178.2(5) no
O6A C2A C3A C4A 176.3(5) no
C1A C2A C3A C4A -4.2(8) no
O7A C3A C4A C5A 178.6(5) no
C2A C3A C4A C5A 1.0(8) no
C9A O1A C5A C4A 178.4(4) no
C9A O1A C5A C6A -1.8(7) no
C3A C4A C5A O1A -177.7(4) no
C3A C4A C5A C6A 2.5(8) no
O1A C5A C6A C1A 177.5(4) no
C4A C5A C6A C1A -2.7(8) no
O1A C5A C6A C7A -2.7(7) no
C4A C5A C6A C7A 177.1(5) no
C2A C1A C6A C5A -0.5(7) no
C14A C1A C6A C5A -178.7(5) no
C2A C1A C6A C7A 179.8(5) no
C14A C1A C6A C7A 1.6(9) no
C5A C6A C7A O3A -174.7(6) no
C1A C6A C7A O3A 5.1(9) no
C5A C6A C7A C8A 5.7(7) no
C1A C6A C7A C8A -174.5(5) no
O3A C7A C8A C9A 175.8(6) no
C6A C7A C8A C9A -4.7(8) no
O3A C7A C8A C12A -3.7(8) no
C6A C7A C8A C12A 175.8(5) no
C7A C8A C9A O1A 0.0(9) no
C12A C8A C9A O1A 179.5(5) no
C7A C8A C9A C10A 177.7(5) no
C12A C8A C9A C10A -2.8(9) no
C5A O1A C9A C8A 3.3(7) no
C5A O1A C9A C10A -174.6(4) no
C8A C9A C10A C11A 15.3(8) no
O1A C9A C10A C11A -166.8(4) no
C12A O2A C11A O8A -53.4(5) no
C12A O2A C11A C13A -172.6(4) no
C12A O2A C11A C10A 63.2(6) no
C9A C10A C11A O2A -43.6(6) no
C9A C10A C11A O8A 75.1(5) no
C9A C10A C11A C13A -164.1(5) no
C11A O2A C12A C8A -48.6(7) no
C9A C8A C12A O2A 17.2(8) no
C7A C8A C12A O2A -163.3(5) no
C2A C1A C14A O5A -3.7(8) no
C6A C1A C14A O5A 174.6(5) no
C2A C1A C14A O4A 174.5(5) no
C6A C1A C14A O4A -7.3(9) no
C6B C1B C2B O6B 178.7(5) no
C14B C1B C2B O6B -1.7(7) no
C6B C1B C2B C3B -0.6(7) no
C14B C1B C2B C3B 179.0(5) no
O6B C2B C3B O7B 0.4(7) no
C1B C2B C3B O7B 179.8(5) no
O6B C2B C3B C4B -178.8(4) no
C1B C2B C3B C4B 0.6(8) no
O7B C3B C4B C5B -179.5(5) no
C2B C3B C4B C5B -0.3(7) no
C9B O1B C5B C4B -179.2(4) no
C9B O1B C5B C6B 2.1(7) no
C3B C4B C5B O1B -178.7(4) no
C3B C4B C5B C6B 0.0(8) no
O1B C5B C6B C1B 178.5(4) no
C4B C5B C6B C1B -0.1(7) no
O1B C5B C6B C7B -2.6(7) no
C4B C5B C6B C7B 178.8(5) no
C2B C1B C6B C5B 0.4(7) no
C14B C1B C6B C5B -179.2(5) no
C2B C1B C6B C7B -178.4(5) no
C14B C1B C6B C7B 2.0(8) no
C5B C6B C7B O3B 177.9(5) no
C1B C6B C7B O3B -3.3(9) no
C5B C6B C7B C8B -0.3(7) no
C1B C6B C7B C8B 178.4(5) no
O3B C7B C8B C9B -174.5(5) no
C6B C7B C8B C9B 3.9(7) no
O3B C7B C8B C12B 0.2(7) no
C6B C7B C8B C12B 178.6(5) no
C5B O1B C9B C8B 1.7(7) no
C5B O1B C9B C10B -173.7(4) no
C7B C8B C9B O1B -4.7(8) no
C12B C8B C9B O1B -179.3(4) no
C7B C8B C9B C10B 170.4(5) no
C12B C8B C9B C10B -4.2(8) no
O1B C9B C10B C11B 160.3(4) no
C8B C9B C10B C11B -15.1(7) no
C12B O2B C11B O8B 51.6(5) no
C12B O2B C11B C13B 171.3(4) no
C12B O2B C11B C10B -63.8(5) no
C9B C10B C11B O2B 47.3(6) no
C9B C10B C11B O8B -70.8(5) no
C9B C10B C11B C13B 168.1(5) no
C11B O2B C12B C8B 43.2(6) no
C9B C8B C12B O2B -8.4(7) no
C7B C8B C12B O2B 176.8(4) no
C2B C1B C14B O5B 5.5(7) no
C6B C1B C14B O5B -174.9(5) no
C2B C1B C14B O4B -175.3(5) no
C6B C1B C14B O4B 4.2(8) no
C6C C1C C2C O6C -177.6(5) no
C14C C1C C2C O6C -1.1(8) no
C6C C1C C2C C3C 0.2(8) no
C14C C1C C2C C3C 176.7(5) no
O6C C2C C3C O7C -0.9(8) no
C1C C2C C3C O7C -179.0(5) no
O6C C2C C3C C4C 177.7(5) no
C1C C2C C3C C4C -0.4(9) no
O7C C3C C4C C5C 177.7(5) no
C2C C3C C4C C5C -1.0(8) no
C9C O1C C5C C4C -179.3(4) no
C9C O1C C5C C6C 1.7(7) no
C3C C4C C5C O1C -176.3(4) no
C3C C4C C5C C6C 2.6(8) no
O1C C5C C6C C1C 176.2(4) no
C4C C5C C6C C1C -2.6(8) no
O1C C5C C6C C7C -5.1(7) no
C4C C5C C6C C7C 176.1(5) no
C2C C1C C6C C5C 1.2(7) no
C14C C1C C6C C5C -174.9(5) no
C2C C1C C6C C7C -177.4(5) no
C14C C1C C6C C7C 6.5(9) no
C5C C6C C7C O3C -179.0(5) no
C1C C6C C7C O3C -0.4(9) no
C5C C6C C7C C8C 3.5(7) no
C1C C6C C7C C8C -177.9(5) no
O3C C7C C8C C9C -176.3(5) no
C6C C7C C8C C9C 1.4(8) no
O3C C7C C8C C12C -3.5(7) no
C6C C7C C8C C12C 174.2(4) no
C7C C8C C9C O1C -5.2(8) no
C12C C8C C9C O1C -177.9(4) no
C7C C8C C9C C10C 171.1(5) no
C12C C8C C9C C10C -1.6(8) no
C5C O1C C9C C8C 3.6(7) no
C5C O1C C9C C10C -173.0(4) no
C8C C9C C10C C11C -14.1(8) no
O1C C9C C10C C11C 162.4(4) no
C12C O2C C11C O8C 52.2(5) no
C12C O2C C11C C13C 173.7(4) no
C12C O2C C11C C10C -63.6(5) no
C9C C10C C11C O2C 44.7(6) no
C9C C10C C11C O8C -73.2(5) no
C9C C10C C11C C13C 164.7(4) no
C11C O2C C12C C8C 47.2(6) no
C9C C8C C12C O2C -13.4(7) no
C7C C8C C12C O2C 173.7(4) no
C2C C1C C14C O5C 0.5(8) no
C6C C1C C14C O5C 176.7(5) no
C2C C1C C14C O4C -178.3(6) no
C6C C1C C14C O4C -2.1(9) no
C6D C1D C2D O6D 178.4(5) no
C14D C1D C2D O6D -0.7(8) no
C6D C1D C2D C3D -1.5(8) no
C14D C1D C2D C3D 179.3(5) no
O6D C2D C3D O7D 1.7(7) no
C1D C2D C3D O7D -178.4(5) no
O6D C2D C3D C4D -177.5(5) no
C1D C2D C3D C4D 2.4(8) no
O7D C3D C4D C5D 179.5(5) no
C2D C3D C4D C5D -1.3(8) no
C9D O1D C5D C6D 4.7(7) no
C9D O1D C5D C4D -178.7(4) no
C3D C4D C5D O1D -177.4(4) no
C3D C4D C5D C6D -0.8(8) no
O1D C5D C6D C7D -3.3(7) no
C4D C5D C6D C7D -179.6(5) no
O1D C5D C6D C1D 177.8(4) no
C4D C5D C6D C1D 1.6(8) no
C2D C1D C6D C5D -0.4(7) no
C14D C1D C6D C5D 178.6(5) no
C2D C1D C6D C7D -179.1(5) no
C14D C1D C6D C7D -0.1(9) no
C5D C6D C7D O3D 177.6(5) no
C1D C6D C7D O3D -3.7(9) no
C5D C6D C7D C8D 0.1(7) no
C1D C6D C7D C8D 178.7(5) no
O3D C7D C8D C9D -175.8(5) no
C6D C7D C8D C9D 1.9(8) no
O3D C7D C8D C12D 3.8(7) no
C6D C7D C8D C12D -178.5(5) no
C7D C8D C9D O1D -0.7(8) no
C12D C8D C9D O1D 179.7(5) no
C7D C8D C9D C10D 177.4(5) no
C12D C8D C9D C10D -2.2(8) no
C5D O1D C9D C8D -2.5(7) no
C5D O1D C9D C10D 179.2(4) no
C8D C9D C10D C11D -14.9(8) no
O1D C9D C10D C11D 163.4(5) no
C12D O2D C11D O8D 51.4(5) no
C12D O2D C11D C13D 172.6(4) no
C12D O2D C11D C10D -64.4(5) no
C9D C10D C11D O8D -72.8(5) no
C9D C10D C11D O2D 45.6(6) no
C9D C10D C11D C13D 164.6(5) no
C11D O2D C12D C8D 46.3(6) no
C9D C8D C12D O2D -12.0(7) no
C7D C8D C12D O2D 168.4(4) no
C2D C1D C14D O5D 0.5(8) no
C6D C1D C14D O5D -178.5(5) no
C2D C1D C14D O4D -179.6(5) no
C6D C1D C14D O4D 1.3(9) no
